data_4036979
loop_
_publ_author_name
'Zhang, Rui-Feng'
'Hu, Wen-Jing'
'Liu, Yahu A.'
'Zhao, Xiao-Li'
'Li, Jiu-Sheng'
'Jiang, Biao'
'Wen, Ke'

_publ_section_title
;
 A Shape-Persistent Cryptand for Capturing Polycyclic Aromatic
 Hydrocarbons.
;
_journal_issue 13
_journal_name_full 'The Journal of organic chemistry'
_journal_page_first 5649
_journal_page_last 5654
_journal_paper_doi 10.1021/acs.joc.6b01115
_journal_volume 81
_journal_year 2016
_chemical_formula_sum 'C82 H62 N10 O10'
_chemical_formula_weight 1347.42
_space_group_IT_number 2
_space_group_name_Hall '-P 1'
_space_group_name_H-M_alt 'P -1'
_symmetry_cell_setting triclinic
_symmetry_space_group_name_H-M 'P -1'
_atom_sites_solution_hydrogens geom
_atom_sites_solution_primary direct
_atom_sites_solution_secondary difmap
_audit_creation_method SHELXL-97
_cell_angle_alpha 104.395(2)
_cell_angle_beta 91.811(2)
_cell_angle_gamma 92.565(2)
_cell_formula_units_Z 2
_cell_length_a 14.2186(9)
_cell_length_b 18.7376(12)
_cell_length_c 19.3927(12)
_cell_measurement_reflns_used 5510
_cell_measurement_temperature 173(2)
_cell_measurement_theta_max 21.59
_cell_measurement_theta_min 2.19
_cell_volume 4994.6(5)
_computing_structure_refinement 'SHELXL-97 (Sheldrick, 2008)'
_computing_structure_solution 'SHELXS-97 (Sheldrick, 2008)'
_diffrn_ambient_temperature 173(2)
_diffrn_measured_fraction_theta_full 0.994
_diffrn_measured_fraction_theta_max 0.994
_diffrn_measurement_device_type 'Bruker Smart Apex II CCD'
_diffrn_radiation_monochromator graphite
_diffrn_radiation_source 'fine-focus sealed tube'
_diffrn_radiation_type MoK\a
_diffrn_radiation_wavelength 0.71073
_diffrn_reflns_av_R_equivalents 0.0549
_diffrn_reflns_av_sigmaI/netI 0.0845
_diffrn_reflns_limit_h_max 16
_diffrn_reflns_limit_h_min -16
_diffrn_reflns_limit_k_max 22
_diffrn_reflns_limit_k_min -22
_diffrn_reflns_limit_l_max 23
_diffrn_reflns_limit_l_min -22
_diffrn_reflns_number 58810
_diffrn_reflns_theta_full 25.01
_diffrn_reflns_theta_max 25.01
_diffrn_reflns_theta_min 1.09
_exptl_absorpt_coefficient_mu 0.060
_exptl_absorpt_correction_T_max 0.9810
_exptl_absorpt_correction_T_min 0.9752
_exptl_absorpt_correction_type multi-scan
_exptl_absorpt_process_details sadabs
_exptl_crystal_colour colorless
_exptl_crystal_density_diffrn 0.896
_exptl_crystal_density_method 'not measured'
_exptl_crystal_description block
_exptl_crystal_F_000 1408
_exptl_crystal_size_max 0.42
_exptl_crystal_size_mid 0.36
_exptl_crystal_size_min 0.32
_platon_squeeze_details
;
;
_refine_diff_density_max 0.981
_refine_diff_density_min -0.454
_refine_diff_density_rms 0.080
_refine_ls_extinction_method none
_refine_ls_goodness_of_fit_ref 0.978
_refine_ls_hydrogen_treatment constr
_refine_ls_matrix_type full
_refine_ls_number_parameters 895
_refine_ls_number_reflns 17508
_refine_ls_number_restraints 416
_refine_ls_restrained_S_all 0.976
_refine_ls_R_factor_all 0.1846
_refine_ls_R_factor_gt 0.1137
_refine_ls_shift/su_max 0.000
_refine_ls_shift/su_mean 0.000
_refine_ls_structure_factor_coef Fsqd
_refine_ls_weighting_details 'calc w=1/[\s^2^(Fo^2^)+(0.1984P)^2^+0.0000P] where P=(Fo^2^+2Fc^2^)/3'
_refine_ls_weighting_scheme calc
_refine_ls_wR_factor_gt 0.3174
_refine_ls_wR_factor_ref 0.3533
_reflns_number_gt 6810
_reflns_number_total 17508
_reflns_threshold_expression >2sigma(I)
_cod_data_source_file jo6b01115_si_003.cif
_cod_data_source_block z
_cod_depositor_comments
;
The following automatic conversions were performed:

data item '_symmetry_cell_setting' value 'Triclinic' was changed to
'triclinic' in accordance with the
/home/saulius/struct/COD-crude-data/automatic-downloads/DataCite-retrospective/ACS/depositions/lib/dictionaries/cif_core.dic
dictionary named 'cif_core.dic' version 2.4.2 last updated on
2011-04-26.

Automatic conversion script
Id: cif_fix_values 6909 2019-04-08 15:41:33Z antanas 
;
_cod_original_sg_symbol_H-M P-1
_cod_database_code 4036979

loop_
_symmetry_equiv_pos_as_xyz
'x, y, z'
'-x, -y, -z'

loop_
_atom_site_label
_atom_site_type_symbol
_atom_site_fract_x
_atom_site_fract_y
_atom_site_fract_z
_atom_site_U_iso_or_equiv
_atom_site_adp_type
_atom_site_occupancy
_atom_site_symmetry_multiplicity
_atom_site_calc_flag
_atom_site_refinement_flags
O1 O 0.6774(3) 0.47269(19) -0.01915(17) 0.0814(9) Uani 1 1 d U
O2 O 0.1952(2) 0.96589(16) 0.24016(17) 0.0662(8) Uani 1 1 d U
O3 O 0.5958(2) 1.20064(15) 0.31809(18) 0.0677(8) Uani 1 1 d U
O4 O 1.0776(2) 0.70539(18) 0.05610(18) 0.0791(9) Uani 1 1 d U
O5 O 0.5327(3) 0.58961(16) 0.60108(16) 0.0785(10) Uani 1 1 d U
O6 O 0.6165(3) 0.58740(18) 0.73659(18) 0.0933(12) Uani 1 1 d U
O7 O 0.7412(7) 0.6604(5) 0.8553(4) 0.232(3) Uani 1 1 d DU
O8 O 0.8614(6) 0.7548(6) 0.8940(5) 0.243(3) Uani 1 1 d DU
O9 O 1.0091(3) 0.8151(2) 0.80731(19) 0.0892(11) Uani 1 1 d U
O10 O 1.0218(2) 0.88517(16) 0.69228(15) 0.0633(8) Uani 1 1 d U
N1 N 0.3294(2) 1.04361(17) 0.26370(18) 0.0516(8) Uani 1 1 d U
N2 N 0.4628(2) 1.12096(17) 0.28942(18) 0.0501(8) Uani 1 1 d U
N3 N 0.8124(3) 0.5509(2) 0.00368(18) 0.0604(8) Uani 1 1 d U
N4 N 0.9438(3) 0.6274(2) 0.02933(19) 0.0628(8) Uani 1 1 d U
N5 N 0.9500(2) 0.87230(17) 0.36405(18) 0.0512(8) Uani 1 1 d U
N6 N 0.8504(2) 0.96684(17) 0.41572(17) 0.0468(7) Uani 1 1 d U
N7 N 0.8619(2) 0.93232(17) 0.29102(17) 0.0482(7) Uani 1 1 d U
N8 N 0.5332(3) 0.62787(18) 0.28527(18) 0.0558(9) Uani 1 1 d U
N9 N 0.4505(3) 0.69119(18) 0.21277(18) 0.0536(8) Uani 1 1 d U
N10 N 0.4291(3) 0.72091(18) 0.33699(18) 0.0604(9) Uani 1 1 d U
C1 C 0.2388(3) 1.0347(2) 0.2471(2) 0.0529(9) Uani 1 1 d U
C2 C 0.1803(3) 1.0881(2) 0.2337(2) 0.0536(9) Uani 1 1 d U
H2A H 0.1151 1.0771 0.2212 0.064 Uiso 1 1 calc R
C3 C 0.2202(3) 1.1562(2) 0.2391(2) 0.0566(10) Uani 1 1 d U
H3A H 0.1827 1.1940 0.2305 0.068 Uiso 1 1 calc R
C4 C 0.3163(3) 1.1714(2) 0.2571(2) 0.0496(9) Uani 1 1 d U
C5 C 0.3647(3) 1.2397(2) 0.2668(2) 0.0525(9) Uani 1 1 d U
H5A H 0.3316 1.2807 0.2607 0.063 Uiso 1 1 calc R
C6 C 0.4567(3) 1.2485(2) 0.2844(2) 0.0560(10) Uani 1 1 d U
H6A H 0.4909 1.2940 0.2879 0.067 Uiso 1 1 calc R
C7 C 0.5004(3) 1.1875(2) 0.2976(2) 0.0545(10) Uani 1 1 d U
C8 C 0.3696(3) 1.1113(2) 0.2689(2) 0.0448(8) Uani 1 1 d U
C9 C 0.7666(4) 0.4918(3) -0.0361(2) 0.0673(11) Uani 1 1 d U
C10 C 0.8035(4) 0.4431(3) -0.0973(2) 0.0764(12) Uani 1 1 d U
H10A H 0.7684 0.4003 -0.1243 0.092 Uiso 1 1 calc R
C11 C 0.8891(4) 0.4613(3) -0.1138(2) 0.0700(11) Uani 1 1 d U
H11A H 0.9159 0.4316 -0.1547 0.084 Uiso 1 1 calc R
C12 C 0.9403(4) 0.5217(3) -0.0737(2) 0.0646(10) Uani 1 1 d U
C13 C 1.0376(4) 0.5472(3) -0.0875(2) 0.0739(11) Uani 1 1 d U
H13A H 1.0696 0.5202 -0.1271 0.089 Uiso 1 1 calc R
C14 C 1.0791(4) 0.6072(3) -0.0447(2) 0.0730(11) Uani 1 1 d U
H14A H 1.1409 0.6240 -0.0527 0.088 Uiso 1 1 calc R
C15 C 1.0283(4) 0.6460(3) 0.0137(2) 0.0668(10) Uani 1 1 d U
C16 C 0.8981(4) 0.5667(2) -0.0140(2) 0.0597(9) Uani 1 1 d U
C17 C 0.8290(3) 0.9729(2) 0.3502(2) 0.0440(8) Uani 1 1 d U
C18 C 0.9108(3) 0.9171(2) 0.4214(2) 0.0468(8) Uani 1 1 d U
C19 C 0.9211(3) 0.8821(2) 0.2997(2) 0.0461(8) Uani 1 1 d U
C20 C 0.6491(3) 1.1398(2) 0.3261(2) 0.0562(10) Uani 1 1 d U
C21 C 0.6798(3) 1.1400(2) 0.3949(2) 0.0609(11) Uani 1 1 d U
H21A H 0.6611 1.1757 0.4353 0.073 Uiso 1 1 calc R
C22 C 0.7396(3) 1.0848(2) 0.4012(2) 0.0572(10) Uani 1 1 d U
H22A H 0.7643 1.0839 0.4471 0.069 Uiso 1 1 calc R
C23 C 0.7636(3) 1.0317(2) 0.3429(2) 0.0478(9) Uani 1 1 d U
C24 C 0.7290(3) 1.0337(2) 0.2749(2) 0.0526(10) Uani 1 1 d U
H24A H 0.7458 0.9974 0.2341 0.063 Uiso 1 1 calc R
C25 C 0.6711(3) 1.0877(2) 0.2672(2) 0.0580(10) Uani 1 1 d U
H25A H 0.6467 1.0889 0.2213 0.070 Uiso 1 1 calc R
C26 C 0.9396(3) 0.9077(2) 0.4922(2) 0.0514(9) Uani 1 1 d U
C27 C 0.9135(3) 0.9548(2) 0.5542(2) 0.0522(10) Uani 1 1 d U
H27A H 0.8750 0.9941 0.5510 0.063 Uiso 1 1 calc R
C28 C 0.9405(3) 0.9475(2) 0.6200(2) 0.0531(10) Uani 1 1 d U
H28A H 0.9211 0.9808 0.6619 0.064 Uiso 1 1 calc R
C29 C 0.9982(3) 0.8891(2) 0.6241(2) 0.0559(10) Uani 1 1 d U
C30 C 1.0222(3) 0.8398(3) 0.5637(2) 0.0612(11) Uani 1 1 d U
H30A H 1.0591 0.7995 0.5666 0.073 Uiso 1 1 calc R
C31 C 0.9920(4) 0.8490(2) 0.4983(2) 0.0666(13) Uani 1 1 d U
H31A H 1.0076 0.8140 0.4563 0.080 Uiso 1 1 calc R
C32 C 0.9612(3) 0.8351(2) 0.2361(2) 0.0525(9) Uani 1 1 d U
C33 C 1.0381(3) 0.7946(2) 0.2416(2) 0.0569(10) Uani 1 1 d U
H33A H 1.0655 0.7962 0.2873 0.068 Uiso 1 1 calc R
C34 C 1.0762(3) 0.7515(2) 0.1812(2) 0.0591(10) Uani 1 1 d U
H34A H 1.1307 0.7251 0.1850 0.071 Uiso 1 1 calc R
C35 C 1.0341(3) 0.7478(2) 0.1165(3) 0.0613(10) Uani 1 1 d U
C36 C 0.9551(4) 0.7854(3) 0.1095(3) 0.0816(15) Uani 1 1 d U
H36A H 0.9250 0.7800 0.0639 0.098 Uiso 1 1 calc R
C37 C 0.9198(4) 0.8310(3) 0.1690(2) 0.0777(15) Uani 1 1 d U
H37A H 0.8674 0.8594 0.1644 0.093 Uiso 1 1 calc R
C38 C 0.4134(3) 0.7314(2) 0.2723(2) 0.0542(10) Uani 1 1 d U
C39 C 0.4877(3) 0.6674(2) 0.3402(2) 0.0551(10) Uani 1 1 d U
C40 C 0.5101(3) 0.6415(2) 0.2223(2) 0.0504(9) Uani 1 1 d U
C41 C 0.2525(3) 0.9073(2) 0.2484(2) 0.0544(9) Uani 1 1 d U
C42 C 0.2692(4) 0.8985(2) 0.3155(3) 0.0673(12) Uani 1 1 d U
H42A H 0.2470 0.9321 0.3561 0.081 Uiso 1 1 calc R
C43 C 0.3192(3) 0.8392(2) 0.3223(2) 0.0618(12) Uani 1 1 d U
H43A H 0.3308 0.8313 0.3683 0.074 Uiso 1 1 calc R
C44 C 0.3527(3) 0.7910(2) 0.2636(2) 0.0534(10) Uani 1 1 d U
C45 C 0.3351(3) 0.8031(2) 0.1968(2) 0.0627(11) Uani 1 1 d U
H45A H 0.3583 0.7711 0.1557 0.075 Uiso 1 1 calc R
C46 C 0.2833(3) 0.8623(2) 0.1905(3) 0.0651(12) Uani 1 1 d U
H46A H 0.2699 0.8706 0.1448 0.078 Uiso 1 1 calc R
C47 C 0.5539(3) 0.5960(2) 0.1592(2) 0.0551(10) Uani 1 1 d U
C48 C 0.6163(3) 0.5431(3) 0.1652(2) 0.0670(13) Uani 1 1 d U
H48A H 0.6297 0.5336 0.2103 0.080 Uiso 1 1 calc R
C49 C 0.6590(4) 0.5039(3) 0.1052(2) 0.0774(14) Uani 1 1 d U
H49A H 0.7019 0.4676 0.1095 0.093 Uiso 1 1 calc R
C50 C 0.6403(4) 0.5167(3) 0.0407(2) 0.0669(11) Uani 1 1 d U
C51 C 0.5805(5) 0.5697(3) 0.0343(3) 0.0939(19) Uani 1 1 d U
H51A H 0.5710 0.5805 -0.0107 0.113 Uiso 1 1 calc R
C52 C 0.5341(4) 0.6075(3) 0.0912(3) 0.0854(17) Uani 1 1 d U
H52A H 0.4887 0.6414 0.0852 0.102 Uiso 1 1 calc R
C53 C 0.5042(4) 0.6494(2) 0.4103(2) 0.0622(12) Uani 1 1 d U
C54 C 0.4476(4) 0.6745(3) 0.4654(3) 0.0853(17) Uani 1 1 d U
H54A H 0.3988 0.7059 0.4597 0.102 Uiso 1 1 calc R
C55 C 0.4594(4) 0.6553(3) 0.5295(3) 0.0822(16) Uani 1 1 d U
H55A H 0.4196 0.6741 0.5675 0.099 Uiso 1 1 calc R
C56 C 0.5282(4) 0.6095(2) 0.5378(2) 0.0672(12) Uani 1 1 d U
C57 C 0.5924(4) 0.5869(3) 0.4820(3) 0.0737(13) Uani 1 1 d U
H57A H 0.6445 0.5589 0.4886 0.088 Uiso 1 1 calc R
C58 C 0.5778(4) 0.6058(3) 0.4199(3) 0.0700(13) Uani 1 1 d U
H58A H 0.6186 0.5891 0.3820 0.084 Uiso 1 1 calc R
C59 C 1.0770(4) 0.8247(3) 0.6994(2) 0.0672(12) Uani 1 1 d DU
H59A H 1.1376 0.8265 0.6759 0.081 Uiso 1 1 calc R
H59B H 1.0426 0.7771 0.6771 0.081 Uiso 1 1 calc R
C60 C 1.0944(4) 0.8325(3) 0.7780(2) 0.0804(14) Uani 1 1 d DU
H60A H 1.1430 0.7986 0.7857 0.096 Uiso 1 1 calc R
H60B H 1.1174 0.8836 0.8017 0.096 Uiso 1 1 calc R
C61 C 1.0195(6) 0.8149(5) 0.8792(4) 0.154(2) Uani 1 1 d DU
H61A H 1.0574 0.8599 0.9046 0.184 Uiso 1 1 calc R
H61B H 1.0555 0.7719 0.8829 0.184 Uiso 1 1 calc R
C62 C 0.9288(6) 0.8120(6) 0.9166(4) 0.187(3) Uani 1 1 d DU
H62A H 0.9461 0.8140 0.9670 0.224 Uiso 1 1 calc R
H62B H 0.8974 0.8581 0.9167 0.224 Uiso 1 1 calc R
C65 C 0.6560(8) 0.6312(6) 0.8677(4) 0.207(4) Uani 1 1 d DU
H65A H 0.6128 0.6719 0.8819 0.249 Uiso 1 1 calc R
H65B H 0.6640 0.6089 0.9086 0.249 Uiso 1 1 calc R
C66 C 0.6109(7) 0.5751(4) 0.8075(3) 0.149(3) Uani 1 1 d DU
H66A H 0.6390 0.5275 0.8067 0.179 Uiso 1 1 calc R
H66B H 0.5435 0.5694 0.8173 0.179 Uiso 1 1 calc R
C67 C 0.5891(4) 0.5243(2) 0.6819(2) 0.0754(14) Uani 1 1 d DU
H67A H 0.5217 0.5103 0.6849 0.090 Uiso 1 1 calc R
H67B H 0.6268 0.4824 0.6863 0.090 Uiso 1 1 calc R
C68 C 0.6057(4) 0.5429(3) 0.6124(2) 0.0798(14) Uani 1 1 d DU
H68A H 0.6683 0.5687 0.6140 0.096 Uiso 1 1 calc R
H68B H 0.6034 0.4973 0.5732 0.096 Uiso 1 1 calc R
C01 C 0.6294(6) 0.8232(4) 0.1725(5) 0.187(2) Uani 1 1 d GU
C02 C 0.5749(7) 0.8748(5) 0.1518(4) 0.228(4) Uani 1 1 d GDU
H02A H 0.5693 0.8754 0.1030 0.274 Uiso 1 1 calc R
C03 C 0.5288(6) 0.9254(4) 0.2026(6) 0.221(4) Uani 1 1 d GU
H03A H 0.4916 0.9607 0.1884 0.265 Uiso 1 1 calc R
C04 C 0.5371(6) 0.9246(5) 0.2739(5) 0.211(3) Uani 1 1 d GU
H04A H 0.5056 0.9592 0.3086 0.253 Uiso 1 1 calc R
C05 C 0.5915(7) 0.8730(6) 0.2946(4) 0.232(3) Uani 1 1 d GU
H05A H 0.5972 0.8724 0.3434 0.278 Uiso 1 1 calc R
C06 C 0.6377(6) 0.8223(5) 0.2439(6) 0.227(2) Uani 1 1 d GU
C07 C 0.7065(6) 0.7631(5) 0.2472(6) 0.227(2) Uani 1 1 d GU
C08 C 0.7257(7) 0.7600(5) 0.3171(5) 0.229(2) Uani 1 1 d GU
H08A H 0.6964 0.7923 0.3551 0.274 Uiso 1 1 calc R
C09 C 0.7876(7) 0.7097(6) 0.3314(4) 0.225(2) Uani 1 1 d GU
H09A H 0.8008 0.7076 0.3792 0.270 Uiso 1 1 calc R
C010 C 0.8304(6) 0.6624(5) 0.2758(6) 0.226(3) Uani 1 1 d GU
H01A H 0.8728 0.6280 0.2855 0.272 Uiso 1 1 calc R
C011 C 0.8112(7) 0.6655(5) 0.2059(5) 0.221(2) Uani 1 1 d GU
H01B H 0.8405 0.6332 0.1679 0.265 Uiso 1 1 calc R
C012 C 0.7493(7) 0.7159(6) 0.1916(4) 0.226(2) Uani 1 1 d GU
C013 C 0.7185(11) 0.7346(9) 0.1276(7) 0.244(5) Uani 1 1 d U
H01C H 0.7451 0.7035 0.0874 0.293 Uiso 1 1 calc R
C014 C 0.6579(8) 0.7874(6) 0.1048(7) 0.201(3) Uani 1 1 d DU
H01D H 0.6431 0.7946 0.0590 0.242 Uiso 1 1 calc R
C63 C 0.8779(10) 0.6932(6) 0.8403(7) 0.250(3) Uani 1 1 d DU
H63A H 0.9393 0.6757 0.8529 0.300 Uiso 1 1 calc R
H63B H 0.8872 0.7107 0.7967 0.300 Uiso 1 1 calc R
C64 C 0.8082(8) 0.6234(8) 0.8182(9) 0.255(3) Uani 1 1 d DU
H64A H 0.7927 0.6075 0.7663 0.306 Uiso 1 1 calc R
H64B H 0.8285 0.5814 0.8364 0.306 Uiso 1 1 calc R

loop_
_atom_site_aniso_label
_atom_site_aniso_U_11
_atom_site_aniso_U_22
_atom_site_aniso_U_33
_atom_site_aniso_U_23
_atom_site_aniso_U_13
_atom_site_aniso_U_12
O1 0.0838(18) 0.087(2) 0.0623(15) -0.0070(15) 0.0202(16) 0.0149(13)
O2 0.0531(16) 0.0547(12) 0.097(2) 0.0293(15) -0.0026(15) 0.0137(9)
O3 0.0553(13) 0.0484(14) 0.103(2) 0.0251(15) -0.0050(15) 0.0157(9)
O4 0.089(2) 0.0701(19) 0.0780(16) 0.0116(13) 0.0372(16) 0.0142(12)
O5 0.127(3) 0.0560(18) 0.0539(16) 0.0108(14) 0.0010(16) 0.0440(18)
O6 0.156(4) 0.0626(19) 0.0656(16) 0.0282(14) 0.001(2) -0.015(2)
O7 0.246(6) 0.259(9) 0.162(6) 0.009(5) -0.020(5) -0.026(4)
O8 0.242(3) 0.244(3) 0.246(3) 0.0680(18) 0.0118(19) 0.0130(18)
O9 0.088(2) 0.113(3) 0.084(2) 0.055(2) 0.0010(18) 0.025(2)
O10 0.064(2) 0.0722(19) 0.0616(13) 0.0273(14) 0.0071(15) 0.0256(15)
N1 0.0499(13) 0.0437(13) 0.069(2) 0.0246(17) 0.0042(17) 0.0196(10)
N2 0.0504(13) 0.0433(13) 0.064(2) 0.0237(16) 0.0024(16) 0.0203(10)
N3 0.0778(19) 0.060(2) 0.0454(19) 0.0114(13) 0.0173(15) 0.0279(13)
N4 0.0722(19) 0.069(2) 0.051(2) 0.0143(13) 0.0199(16) 0.0276(13)
N5 0.052(2) 0.0464(19) 0.0563(11) 0.0128(14) 0.0036(15) 0.0153(14)
N6 0.043(2) 0.0429(18) 0.0557(13) 0.0138(13) 0.0029(14) 0.0099(12)
N7 0.042(2) 0.0464(18) 0.0556(14) 0.0107(13) 0.0002(14) 0.0107(12)
N8 0.069(2) 0.0478(19) 0.0568(12) 0.0204(15) 0.0145(16) 0.0162(15)
N9 0.068(2) 0.0459(19) 0.0541(15) 0.0218(14) 0.0159(15) 0.0120(13)
N10 0.085(3) 0.047(2) 0.0532(14) 0.0164(15) 0.0136(17) 0.0227(15)
C1 0.0483(14) 0.0541(14) 0.066(3) 0.029(2) 0.008(2) 0.0175(11)
C2 0.0509(17) 0.0544(15) 0.058(3) 0.016(2) -0.003(2) 0.0213(11)
C3 0.0579(16) 0.0555(15) 0.064(3) 0.026(2) -0.004(2) 0.0245(13)
C4 0.0530(15) 0.0495(14) 0.057(2) 0.030(2) 0.0068(19) 0.0226(11)
C5 0.0635(16) 0.0415(14) 0.060(3) 0.022(2) 0.004(2) 0.0251(13)
C6 0.0633(16) 0.0400(15) 0.069(3) 0.018(2) 0.001(2) 0.0197(13)
C7 0.0516(15) 0.0463(15) 0.072(3) 0.025(2) 0.006(2) 0.0182(10)
C8 0.0502(14) 0.0405(13) 0.050(2) 0.0191(18) 0.0069(18) 0.0208(9)
C9 0.084(2) 0.066(3) 0.050(2) 0.0059(15) 0.0200(19) 0.0237(16)
C10 0.087(3) 0.080(3) 0.055(3) -0.0025(18) 0.016(2) 0.030(2)
C11 0.094(3) 0.076(3) 0.041(2) 0.0082(15) 0.022(2) 0.0346(19)
C12 0.083(2) 0.067(2) 0.049(2) 0.0169(13) 0.0206(18) 0.0376(16)
C13 0.097(3) 0.083(3) 0.047(2) 0.0188(14) 0.034(2) 0.030(2)
C14 0.089(3) 0.082(3) 0.055(3) 0.0216(15) 0.034(2) 0.0263(19)
C15 0.079(2) 0.070(3) 0.056(2) 0.0177(14) 0.0262(19) 0.0245(16)
C16 0.086(2) 0.058(2) 0.042(2) 0.0181(12) 0.0241(18) 0.0256(15)
C17 0.034(2) 0.042(2) 0.0558(14) 0.0112(14) 0.0003(16) 0.0052(13)
C18 0.045(2) 0.043(2) 0.0564(10) 0.0174(15) 0.0082(16) 0.0107(14)
C19 0.044(2) 0.039(2) 0.0557(10) 0.0112(14) 0.0031(16) 0.0074(13)
C20 0.049(2) 0.048(2) 0.0762(17) 0.0222(16) 0.003(2) 0.0152(17)
C21 0.059(3) 0.056(2) 0.0688(16) 0.0135(17) 0.007(2) 0.0242(18)
C22 0.056(3) 0.058(2) 0.0586(16) 0.0127(15) 0.0040(19) 0.0232(18)
C23 0.038(2) 0.052(2) 0.0551(15) 0.0145(14) 0.0037(17) 0.0134(15)
C24 0.053(3) 0.049(2) 0.0577(15) 0.0163(15) 0.0005(18) 0.0134(16)
C25 0.047(3) 0.065(2) 0.0659(17) 0.0209(16) 0.000(2) 0.0201(18)
C26 0.046(3) 0.052(2) 0.0563(10) 0.0115(15) -0.0008(18) 0.0164(17)
C27 0.051(3) 0.055(2) 0.0561(12) 0.0220(15) 0.0107(19) 0.0173(18)
C28 0.058(3) 0.052(2) 0.0555(12) 0.0208(16) 0.0100(19) 0.0149(17)
C29 0.057(3) 0.055(2) 0.0601(13) 0.0200(15) 0.002(2) 0.0148(18)
C30 0.063(3) 0.064(3) 0.0624(14) 0.0231(16) 0.008(2) 0.028(2)
C31 0.083(4) 0.059(3) 0.0616(14) 0.0171(18) 0.000(2) 0.032(2)
C32 0.056(3) 0.049(2) 0.0560(11) 0.0150(16) 0.0085(15) 0.0168(16)
C33 0.045(2) 0.047(2) 0.0695(16) -0.0025(18) -0.0041(17) 0.0107(16)
C34 0.042(2) 0.054(3) 0.0765(16) 0.0053(19) 0.0115(16) 0.0070(17)
C35 0.062(3) 0.059(2) 0.0657(14) 0.0163(15) 0.0248(15) 0.0081(18)
C36 0.103(4) 0.097(4) 0.0520(14) 0.023(2) 0.018(2) 0.046(3)
C37 0.105(4) 0.082(3) 0.0540(13) 0.023(2) 0.011(2) 0.052(3)
C38 0.071(3) 0.041(2) 0.0554(15) 0.0189(16) 0.0158(18) 0.0108(15)
C39 0.070(3) 0.043(2) 0.0548(13) 0.0144(16) 0.0096(17) 0.0126(16)
C40 0.055(3) 0.043(2) 0.0553(12) 0.0160(16) 0.0093(17) 0.0053(14)
C41 0.048(3) 0.0494(16) 0.0707(17) 0.0232(16) 0.002(2) 0.0109(15)
C42 0.083(4) 0.056(2) 0.0656(17) 0.0161(18) 0.003(2) 0.026(2)
C43 0.079(3) 0.055(2) 0.0566(17) 0.0204(17) 0.010(2) 0.0251(19)
C44 0.062(3) 0.046(2) 0.0602(16) 0.0236(15) 0.0165(19) 0.0098(15)
C45 0.077(3) 0.059(2) 0.0589(16) 0.0224(18) 0.015(2) 0.0224(19)
C46 0.074(3) 0.064(3) 0.0677(18) 0.0308(18) 0.014(2) 0.021(2)
C47 0.065(3) 0.049(2) 0.0558(13) 0.0191(17) 0.0139(19) 0.0116(16)
C48 0.075(3) 0.075(3) 0.0523(16) 0.014(2) 0.007(2) 0.031(2)
C49 0.086(4) 0.083(3) 0.0594(16) 0.005(2) 0.008(2) 0.036(2)
C50 0.078(3) 0.063(3) 0.0571(15) 0.0061(17) 0.020(2) 0.0149(19)
C51 0.150(6) 0.083(4) 0.0616(18) 0.031(3) 0.039(3) 0.053(3)
C52 0.128(5) 0.083(3) 0.0602(15) 0.033(2) 0.030(3) 0.057(3)
C53 0.091(3) 0.045(2) 0.0494(15) 0.0060(17) 0.0056(17) 0.030(2)
C54 0.128(4) 0.080(3) 0.064(2) 0.035(3) 0.031(2) 0.066(3)
C55 0.110(4) 0.087(4) 0.063(2) 0.034(3) 0.019(2) 0.052(3)
C56 0.103(3) 0.045(2) 0.053(2) 0.0075(19) -0.0014(18) 0.030(2)
C57 0.082(3) 0.080(3) 0.062(2) 0.017(2) -0.0038(18) 0.033(2)
C58 0.078(3) 0.074(3) 0.059(2) 0.014(2) 0.0027(19) 0.032(2)
C59 0.065(3) 0.071(3) 0.070(2) 0.025(2) -0.0041(18) 0.023(2)
C60 0.065(3) 0.109(4) 0.076(2) 0.037(2) -0.013(2) 0.027(3)
C61 0.174(4) 0.234(8) 0.095(3) 0.097(5) 0.043(3) 0.120(4)
C62 0.198(6) 0.275(7) 0.102(5) 0.066(5) 0.047(4) 0.016(4)
C65 0.271(7) 0.261(10) 0.072(3) 0.020(4) -0.017(6) -0.035(5)
C66 0.265(8) 0.121(6) 0.0638(19) 0.031(3) 0.034(4) -0.009(5)
C67 0.102(4) 0.051(2) 0.077(2) 0.0197(14) -0.010(2) 0.028(3)
C68 0.101(4) 0.072(3) 0.0668(16) 0.0168(18) -0.020(2) 0.028(3)
C01 0.157(9) 0.162(8) 0.224(3) 0.031(6) -0.020(6) -0.052(4)
C02 0.230(15) 0.202(13) 0.242(5) 0.044(7) -0.018(8) -0.002(7)
C03 0.195(12) 0.200(11) 0.264(8) 0.057(9) -0.001(10) -0.011(6)
C04 0.132(8) 0.237(9) 0.266(7) 0.072(7) 0.030(8) -0.018(5)
C05 0.229(3) 0.230(3) 0.235(3) 0.0537(18) 0.0164(19) 0.0115(19)
C06 0.225(3) 0.224(3) 0.230(3) 0.0551(16) 0.0113(17) 0.0108(18)
C07 0.226(3) 0.227(3) 0.227(2) 0.0570(16) 0.0094(16) 0.0119(17)
C08 0.230(3) 0.230(3) 0.228(2) 0.0589(17) 0.0124(17) 0.0116(18)
C09 0.224(3) 0.227(3) 0.224(2) 0.0582(17) 0.0109(17) 0.0079(18)
C010 0.229(3) 0.226(3) 0.224(3) 0.0577(17) 0.0092(17) 0.0102(19)
C011 0.221(3) 0.220(3) 0.224(2) 0.0576(17) 0.0092(18) 0.0056(17)
C012 0.226(3) 0.226(3) 0.227(3) 0.0569(16) 0.0091(17) 0.0127(18)
C013 0.248(15) 0.256(14) 0.222(3) 0.046(8) -0.003(9) 0.041(8)
C014 0.166(10) 0.200(10) 0.215(3) 0.023(6) -0.038(7) -0.033(5)
C63 0.247(3) 0.253(3) 0.250(4) 0.0609(18) 0.015(2) 0.0098(16)
C64 0.256(4) 0.251(3) 0.257(4) 0.0606(19) 0.009(2) 0.0091(18)

loop_
_atom_type_symbol
_atom_type_description
_atom_type_scat_dispersion_real
_atom_type_scat_dispersion_imag
_atom_type_scat_source
C C 0.0033 0.0016 'International Tables Vol C Tables 4.2.6.8 and 6.1.1.4'
H H 0.0000 0.0000 'International Tables Vol C Tables 4.2.6.8 and 6.1.1.4'
N N 0.0061 0.0033 'International Tables Vol C Tables 4.2.6.8 and 6.1.1.4'
O O 0.0106 0.0060 'International Tables Vol C Tables 4.2.6.8 and 6.1.1.4'

loop_
_geom_angle_atom_site_label_1
_geom_angle_atom_site_label_2
_geom_angle_atom_site_label_3
_geom_angle
C9 O1 C50 117.7(4)
C1 O2 C41 117.9(3)
C7 O3 C20 118.5(3)
C15 O4 C35 118.6(4)
C56 O5 C68 118.2(4)
C67 O6 C66 113.2(4)
C64 O7 C65 125.7(10)
C62 O8 C63 121.5(8)
C61 O9 C60 113.2(5)
C29 O10 C59 116.8(3)
C1 N1 C8 116.5(3)
C7 N2 C8 115.9(3)
C9 N3 C16 117.6(4)
C15 N4 C16 118.3(4)
C19 N5 C18 114.8(3)
C18 N6 C17 116.7(3)
C17 N7 C19 115.5(3)
C40 N8 C39 114.2(3)
C40 N9 C38 115.8(4)
C38 N10 C39 115.2(4)
N1 C1 O2 118.3(3)
N1 C1 C2 126.5(4)
O2 C1 C2 115.2(4)
C3 C2 C1 117.2(4)
C3 C2 H2A 121.4
C1 C2 H2A 121.4
C2 C3 C4 120.6(4)
C2 C3 H3A 119.7
C4 C3 H3A 119.7
C5 C4 C3 126.0(4)
C5 C4 C8 117.0(4)
C3 C4 C8 117.0(4)
C6 C5 C4 121.3(4)
C6 C5 H5A 119.4
C4 C5 H5A 119.4
C5 C6 C7 116.8(4)
C5 C6 H6A 121.6
C7 C6 H6A 121.6
N2 C7 O3 118.5(3)
N2 C7 C6 127.1(4)
O3 C7 C6 114.3(4)
N1 C8 N2 116.1(3)
N1 C8 C4 122.2(4)
N2 C8 C4 121.7(4)
N3 C9 O1 119.6(4)
N3 C9 C10 124.7(5)
O1 C9 C10 115.7(5)
C11 C10 C9 115.9(5)
C11 C10 H10A 122.1
C9 C10 H10A 122.1
C10 C11 C12 121.8(5)
C10 C11 H11A 119.1
C12 C11 H11A 119.1
C11 C12 C16 118.3(5)
C11 C12 C13 126.2(4)
C16 C12 C13 115.5(5)
C14 C13 C12 120.1(4)
C14 C13 H13A 119.9
C12 C13 H13A 119.9
C13 C14 C15 117.9(5)
C13 C14 H14A 121.1
C15 C14 H14A 121.1
N4 C15 O4 120.6(4)
N4 C15 C14 125.7(5)
O4 C15 C14 113.7(5)
N3 C16 N4 115.9(4)
N3 C16 C12 121.7(5)
N4 C16 C12 122.4(5)
N7 C17 N6 125.3(3)
N7 C17 C23 117.2(4)
N6 C17 C23 117.4(3)
N6 C18 N5 123.3(4)
N6 C18 C26 120.1(4)
N5 C18 C26 116.6(3)
N7 C19 N5 124.4(4)
N7 C19 C32 118.6(4)
N5 C19 C32 117.0(3)
C25 C20 C21 123.5(4)
C25 C20 O3 119.6(4)
C21 C20 O3 116.8(4)
C20 C21 C22 116.3(4)
C20 C21 H21A 121.9
C22 C21 H21A 121.9
C23 C22 C21 121.6(4)
C23 C22 H22A 119.2
C21 C22 H22A 119.2
C22 C23 C24 119.5(4)
C22 C23 C17 121.2(4)
C24 C23 C17 119.3(4)
C25 C24 C23 120.0(4)
C25 C24 H24A 120.0
C23 C24 H24A 120.0
C20 C25 C24 119.1(4)
C20 C25 H25A 120.5
C24 C25 H25A 120.5
C27 C26 C31 117.4(4)
C27 C26 C18 122.1(4)
C31 C26 C18 120.5(4)
C28 C27 C26 122.9(4)
C28 C27 H27A 118.6
C26 C27 H27A 118.6
C27 C28 C29 118.0(4)
C27 C28 H28A 121.0
C29 C28 H28A 121.0
C30 C29 O10 124.8(4)
C30 C29 C28 120.5(4)
O10 C29 C28 114.5(4)
C29 C30 C31 119.1(4)
C29 C30 H30A 120.4
C31 C30 H30A 120.4
C30 C31 C26 121.9(4)
C30 C31 H31A 119.1
C26 C31 H31A 119.1
C33 C32 C37 119.2(4)
C33 C32 C19 121.4(4)
C37 C32 C19 119.4(4)
C32 C33 C34 120.9(4)
C32 C33 H33A 119.6
C34 C33 H33A 119.6
C35 C34 C33 118.9(4)
C35 C34 H34A 120.6
C33 C34 H34A 120.6
C34 C35 C36 121.7(4)
C34 C35 O4 116.8(4)
C36 C35 O4 121.5(4)
C35 C36 C37 119.6(5)
C35 C36 H36A 120.2
C37 C36 H36A 120.2
C36 C37 C32 119.7(4)
C36 C37 H37A 120.1
C32 C37 H37A 120.1
N10 C38 N9 124.1(4)
N10 C38 C44 119.3(4)
N9 C38 C44 116.6(4)
N8 C39 N10 125.4(4)
N8 C39 C53 116.3(4)
N10 C39 C53 118.3(4)
N9 C40 N8 125.1(4)
N9 C40 C47 118.5(4)
N8 C40 C47 116.4(4)
C46 C41 C42 123.2(4)
C46 C41 O2 118.5(4)
C42 C41 O2 118.2(4)
C41 C42 C43 117.7(4)
C41 C42 H42A 121.1
C43 C42 H42A 121.1
C42 C43 C44 121.2(4)
C42 C43 H43A 119.4
C44 C43 H43A 119.4
C43 C44 C45 118.7(4)
C43 C44 C38 120.5(4)
C45 C44 C38 120.6(4)
C44 C45 C46 119.6(4)
C44 C45 H45A 120.2
C46 C45 H45A 120.2
C41 C46 C45 119.6(4)
C41 C46 H46A 120.2
C45 C46 H46A 120.2
C48 C47 C52 118.6(4)
C48 C47 C40 121.5(4)
C52 C47 C40 119.9(4)
C47 C48 C49 119.7(4)
C47 C48 H48A 120.1
C49 C48 H48A 120.1
C50 C49 C48 120.7(5)
C50 C49 H49A 119.6
C48 C49 H49A 119.6
C49 C50 C51 120.1(4)
C49 C50 O1 119.6(4)
C51 C50 O1 120.2(4)
C52 C51 C50 121.1(5)
C52 C51 H51A 119.4
C50 C51 H51A 119.4
C51 C52 C47 119.5(5)
C51 C52 H52A 120.2
C47 C52 H52A 120.2
C54 C53 C58 118.9(4)
C54 C53 C39 121.0(4)
C58 C53 C39 120.2(4)
C53 C54 C55 121.5(4)
C53 C54 H54A 119.2
C55 C54 H54A 119.2
C56 C55 C54 119.7(5)
C56 C55 H55A 120.2
C54 C55 H55A 120.2
C55 C56 O5 116.6(4)
C55 C56 C57 119.2(4)
O5 C56 C57 124.2(4)
C58 C57 C56 119.2(4)
C58 C57 H57A 120.4
C56 C57 H57A 120.4
C57 C58 C53 121.3(5)
C57 C58 H58A 119.4
C53 C58 H58A 119.4
O10 C59 C60 107.0(4)
O10 C59 H59A 110.3
C60 C59 H59A 110.3
O10 C59 H59B 110.3
C60 C59 H59B 110.3
H59A C59 H59B 108.6
O9 C60 C59 108.8(4)
O9 C60 H60A 109.9
C59 C60 H60A 109.9
O9 C60 H60B 109.9
C59 C60 H60B 109.9
H60A C60 H60B 108.3
O9 C61 C62 115.1(6)
O9 C61 H61A 108.5
C62 C61 H61A 108.5
O9 C61 H61B 108.5
C62 C61 H61B 108.5
H61A C61 H61B 107.5
O8 C62 C61 122.1(8)
O8 C62 H62A 106.8
C61 C62 H62A 106.8
O8 C62 H62B 106.8
C61 C62 H62B 106.8
H62A C62 H62B 106.7
O7 C65 C66 115.5(8)
O7 C65 H65A 108.4
C66 C65 H65A 108.4
O7 C65 H65B 108.4
C66 C65 H65B 108.4
H65A C65 H65B 107.5
O6 C66 C65 118.1(7)
O6 C66 H66A 107.8
C65 C66 H66A 107.8
O6 C66 H66B 107.8
C65 C66 H66B 107.8
H66A C66 H66B 107.1
O6 C67 C68 107.5(4)
O6 C67 H67A 110.2
C68 C67 H67A 110.2
O6 C67 H67B 110.2
C68 C67 H67B 110.2
H67A C67 H67B 108.5
O5 C68 C67 107.2(4)
O5 C68 H68A 110.3
C67 C68 H68A 110.3
O5 C68 H68B 110.3
C67 C68 H68B 110.3
H68A C68 H68B 108.5
C02 C01 C06 120.0
C02 C01 C014 97.6(9)
C06 C01 C014 142.4(9)
C01 C02 C03 120.0
C01 C02 H02A 120.0
C03 C02 H02A 120.0
C04 C03 C02 120.0
C04 C03 H03A 120.0
C02 C03 H03A 120.0
C05 C04 C03 120.0
C05 C04 H04A 120.0
C03 C04 H04A 120.0
C04 C05 C06 120.0
C04 C05 H05A 120.0
C06 C05 H05A 120.0
C05 C06 C01 120.0
C05 C06 C07 134.3(9)
C01 C06 C07 105.6(9)
C08 C07 C012 120.0
C08 C07 C06 111.2(9)
C012 C07 C06 128.8(9)
C07 C08 C09 120.0
C07 C08 H08A 120.0
C09 C08 H08A 120.0
C010 C09 C08 120.0
C010 C09 H09A 120.0
C08 C09 H09A 120.0
C09 C010 C011 120.0
C09 C010 H01A 120.0
C011 C010 H01A 120.0
C012 C011 C010 120.0
C012 C011 H01B 120.0
C010 C011 H01B 120.0
C011 C012 C07 120.0
C011 C012 C013 133.5(11)
C07 C012 C013 106.5(11)
C012 C013 C014 139.5(13)
C012 C013 H01C 110.3
C014 C013 H01C 110.3
C01 C014 C013 97.2(11)
C01 C014 H01D 131.4
C013 C014 H01D 131.4
O8 C63 C64 123.4(12)
O8 C63 H63A 106.5
C64 C63 H63A 106.5
O8 C63 H63B 106.5
C64 C63 H63B 106.5
H63A C63 H63B 106.5
O7 C64 C63 90.6(11)
O7 C64 H64A 113.5
C63 C64 H64A 113.5
O7 C64 H64B 113.5
C63 C64 H64B 113.5
H64A C64 H64B 110.8

loop_
_geom_bond_atom_site_label_1
_geom_bond_atom_site_label_2
_geom_bond_distance
O1 C9 1.375(6)
O1 C50 1.381(5)
O2 C1 1.379(5)
O2 C41 1.434(5)
O3 C7 1.395(5)
O3 C20 1.433(5)
O4 C15 1.358(6)
O4 C35 1.418(5)
O5 C56 1.369(5)
O5 C68 1.433(5)
O6 C67 1.408(6)
O6 C66 1.454(6)
O7 C64 1.327(12)
O7 C65 1.361(7)
O8 C62 1.380(8)
O8 C63 1.385(8)
O9 C61 1.399(7)
O9 C60 1.413(6)
O10 C29 1.375(5)
O10 C59 1.439(5)
N1 C1 1.312(5)
N1 C8 1.347(5)
N2 C7 1.305(5)
N2 C8 1.361(5)
N3 C9 1.313(6)
N3 C16 1.316(6)
N4 C15 1.300(6)
N4 C16 1.359(6)
N5 C19 1.359(5)
N5 C18 1.367(5)
N6 C18 1.317(5)
N6 C17 1.330(5)
N7 C17 1.322(5)
N7 C19 1.327(5)
N8 C40 1.342(5)
N8 C39 1.341(5)
N9 C40 1.329(5)
N9 C38 1.349(5)
N10 C38 1.330(5)
N10 C39 1.343(5)
C1 C2 1.398(5)
C2 C3 1.350(6)
C2 H2A 0.9500
C3 C4 1.400(6)
C3 H3A 0.9500
C4 C5 1.392(6)
C4 C8 1.445(5)
C5 C6 1.334(6)
C5 H5A 0.9500
C6 C7 1.399(5)
C6 H6A 0.9500
C9 C10 1.436(6)
C10 C11 1.321(7)
C10 H10A 0.9500
C11 C12 1.367(7)
C11 H11A 0.9500
C12 C16 1.420(6)
C12 C13 1.498(7)
C13 C14 1.322(7)
C13 H13A 0.9500
C14 C15 1.423(6)
C14 H14A 0.9500
C17 C23 1.503(5)
C18 C26 1.475(5)
C19 C32 1.474(5)
C20 C25 1.361(6)
C20 C21 1.390(6)
C21 C22 1.395(6)
C21 H21A 0.9500
C22 C23 1.371(5)
C22 H22A 0.9500
C23 C24 1.403(5)
C24 C25 1.366(5)
C24 H24A 0.9500
C25 H25A 0.9500
C26 C27 1.375(5)
C26 C31 1.382(5)
C27 C28 1.361(5)
C27 H27A 0.9500
C28 C29 1.413(6)
C28 H28A 0.9500
C29 C30 1.362(6)
C30 C31 1.380(6)
C30 H30A 0.9500
C31 H31A 0.9500
C32 C33 1.373(5)
C32 C37 1.394(6)
C33 C34 1.388(6)
C33 H33A 0.9500
C34 C35 1.357(6)
C34 H34A 0.9500
C35 C36 1.372(6)
C36 C37 1.379(6)
C36 H36A 0.9500
C37 H37A 0.9500
C38 C44 1.480(6)
C39 C53 1.493(6)
C40 C47 1.481(6)
C41 C46 1.325(6)
C41 C42 1.367(6)
C42 C43 1.376(6)
C42 H42A 0.9500
C43 C44 1.379(6)
C43 H43A 0.9500
C44 C45 1.386(6)
C45 C46 1.387(6)
C45 H45A 0.9500
C46 H46A 0.9500
C47 C48 1.383(6)
C47 C52 1.409(6)
C48 C49 1.386(6)
C48 H48A 0.9500
C49 C50 1.353(6)
C49 H49A 0.9500
C50 C51 1.361(6)
C51 C52 1.362(6)
C51 H51A 0.9500
C52 H52A 0.9500
C53 C54 1.360(6)
C53 C58 1.392(6)
C54 C55 1.385(6)
C54 H54A 0.9500
C55 C56 1.362(6)
C55 H55A 0.9500
C56 C57 1.432(7)
C57 C58 1.349(6)
C57 H57A 0.9500
C58 H58A 0.9500
C59 C60 1.506(5)
C59 H59A 0.9900
C59 H59B 0.9900
C60 H60A 0.9900
C60 H60B 0.9900
C61 C62 1.506(7)
C61 H61A 0.9900
C61 H61B 0.9900
C62 H62A 0.9900
C62 H62B 0.9900
C65 C66 1.469(8)
C65 H65A 0.9900
C65 H65B 0.9900
C66 H66A 0.9900
C66 H66B 0.9900
C67 C68 1.496(6)
C67 H67A 0.9900
C67 H67B 0.9900
C68 H68A 0.9900
C68 H68B 0.9900
C01 C02 1.3900
C01 C06 1.3900
C01 C014 1.399(13)
C02 C03 1.3900
C02 H02A 0.9500
C03 C04 1.3900
C03 H03A 0.9500
C04 C05 1.3900
C04 H04A 0.9500
C05 C06 1.3900
C05 H05A 0.9500
C06 C07 1.524(10)
C07 C08 1.3900
C07 C012 1.3900
C08 C09 1.3900
C08 H08A 0.9500
C09 C010 1.3900
C09 H09A 0.9500
C010 C011 1.3900
C010 H01A 0.9500
C011 C012 1.3900
C011 H01B 0.9500
C012 C013 1.432(14)
C013 C014 1.478(15)
C013 H01C 0.9500
C014 H01D 0.9500
C63 C64 1.567(9)
C63 H63A 0.9900
C63 H63B 0.9900
C64 H64A 0.9900
C64 H64B 0.9900

loop_
_geom_torsion_atom_site_label_1
_geom_torsion_atom_site_label_2
_geom_torsion_atom_site_label_3
_geom_torsion_atom_site_label_4
_geom_torsion
C8 N1 C1 O2 179.1(3)
C8 N1 C1 C2 0.7(6)
C41 O2 C1 N1 -2.8(6)
C41 O2 C1 C2 175.8(4)
N1 C1 C2 C3 -0.9(7)
O2 C1 C2 C3 -179.3(4)
C1 C2 C3 C4 0.3(6)
C2 C3 C4 C5 -177.6(4)
C2 C3 C4 C8 0.4(6)
C3 C4 C5 C6 179.6(4)
C8 C4 C5 C6 1.6(6)
C4 C5 C6 C7 -4.4(6)
C8 N2 C7 O3 -179.5(3)
C8 N2 C7 C6 -3.3(6)
C20 O3 C7 N2 2.7(6)
C20 O3 C7 C6 -174.0(4)
C5 C6 C7 N2 5.6(7)
C5 C6 C7 O3 -178.0(4)
C1 N1 C8 N2 177.1(4)
C1 N1 C8 C4 0.1(6)
C7 N2 C8 N1 -176.9(4)
C7 N2 C8 C4 0.0(6)
C5 C4 C8 N1 177.5(4)
C3 C4 C8 N1 -0.7(6)
C5 C4 C8 N2 0.8(6)
C3 C4 C8 N2 -177.4(4)
C16 N3 C9 O1 179.1(4)
C16 N3 C9 C10 0.2(7)
C50 O1 C9 N3 -1.0(7)
C50 O1 C9 C10 178.0(4)
N3 C9 C10 C11 -1.1(8)
O1 C9 C10 C11 180.0(4)
C9 C10 C11 C12 1.9(7)
C10 C11 C12 C16 -1.8(7)
C10 C11 C12 C13 180.0(5)
C11 C12 C13 C14 179.4(5)
C16 C12 C13 C14 1.1(7)
C12 C13 C14 C15 -0.3(7)
C16 N4 C15 O4 -178.7(4)
C16 N4 C15 C14 -1.3(7)
C35 O4 C15 N4 -1.7(7)
C35 O4 C15 C14 -179.4(4)
C13 C14 C15 N4 0.3(8)
C13 C14 C15 O4 177.9(4)
C9 N3 C16 N4 -178.8(4)
C9 N3 C16 C12 -0.1(6)
C15 N4 C16 N3 -179.1(4)
C15 N4 C16 C12 2.2(6)
C11 C12 C16 N3 0.8(6)
C13 C12 C16 N3 179.3(4)
C11 C12 C16 N4 179.4(4)
C13 C12 C16 N4 -2.1(6)
C19 N7 C17 N6 -0.2(6)
C19 N7 C17 C23 178.6(3)
C18 N6 C17 N7 1.5(6)
C18 N6 C17 C23 -177.3(3)
C17 N6 C18 N5 -0.9(6)
C17 N6 C18 C26 178.9(4)
C19 N5 C18 N6 -0.8(6)
C19 N5 C18 C26 179.4(3)
C17 N7 C19 N5 -1.8(6)
C17 N7 C19 C32 -179.5(4)
C18 N5 C19 N7 2.2(6)
C18 N5 C19 C32 180.0(3)
C7 O3 C20 C25 72.0(5)
C7 O3 C20 C21 -111.4(5)
C25 C20 C21 C22 2.9(7)
O3 C20 C21 C22 -173.6(4)
C20 C21 C22 C23 -2.4(7)
C21 C22 C23 C24 1.4(7)
C21 C22 C23 C17 179.3(4)
N7 C17 C23 C22 -168.1(4)
N6 C17 C23 C22 10.7(6)
N7 C17 C23 C24 9.8(6)
N6 C17 C23 C24 -171.3(4)
C22 C23 C24 C25 -0.6(6)
C17 C23 C24 C25 -178.6(4)
C21 C20 C25 C24 -2.2(7)
O3 C20 C25 C24 174.2(4)
C23 C24 C25 C20 1.0(7)
N6 C18 C26 C27 -7.3(6)
N5 C18 C26 C27 172.5(4)
N6 C18 C26 C31 170.6(4)
N5 C18 C26 C31 -9.5(6)
C31 C26 C27 C28 2.9(7)
C18 C26 C27 C28 -179.1(4)
C26 C27 C28 C29 0.4(7)
C59 O10 C29 C30 1.0(7)
C59 O10 C29 C28 177.3(4)
C27 C28 C29 C30 -3.0(7)
C27 C28 C29 O10 -179.5(4)
O10 C29 C30 C31 178.4(4)
C28 C29 C30 C31 2.2(7)
C29 C30 C31 C26 1.2(7)
C27 C26 C31 C30 -3.7(7)
C18 C26 C31 C30 178.2(4)
N7 C19 C32 C33 164.7(4)
N5 C19 C32 C33 -13.2(6)
N7 C19 C32 C37 -16.0(6)
N5 C19 C32 C37 166.0(4)
C37 C32 C33 C34 1.8(7)
C19 C32 C33 C34 -179.0(4)
C32 C33 C34 C35 -2.4(7)
C33 C34 C35 C36 -0.1(7)
C33 C34 C35 O4 177.6(4)
C15 O4 C35 C34 118.6(5)
C15 O4 C35 C36 -63.6(6)
C34 C35 C36 C37 3.2(8)
O4 C35 C36 C37 -174.5(5)
C35 C36 C37 C32 -3.8(8)
C33 C32 C37 C36 1.3(8)
C19 C32 C37 C36 -178.0(5)
C39 N10 C38 N9 1.5(7)
C39 N10 C38 C44 -177.7(4)
C40 N9 C38 N10 -3.9(6)
C40 N9 C38 C44 175.3(4)
C40 N8 C39 N10 -5.2(6)
C40 N8 C39 C53 174.6(4)
C38 N10 C39 N8 3.4(7)
C38 N10 C39 C53 -176.4(4)
C38 N9 C40 N8 1.7(6)
C38 N9 C40 C47 -179.4(4)
C39 N8 C40 N9 2.5(6)
C39 N8 C40 C47 -176.4(4)
C1 O2 C41 C46 -96.1(5)
C1 O2 C41 C42 86.9(5)
C46 C41 C42 C43 -0.9(8)
O2 C41 C42 C43 175.9(4)
C41 C42 C43 C44 1.0(7)
C42 C43 C44 C45 -0.1(7)
C42 C43 C44 C38 174.6(4)
N10 C38 C44 C43 5.4(7)
N9 C38 C44 C43 -173.9(4)
N10 C38 C44 C45 -179.9(4)
N9 C38 C44 C45 0.8(6)
C43 C44 C45 C46 -0.9(7)
C38 C44 C45 C46 -175.7(4)
C42 C41 C46 C45 -0.1(8)
O2 C41 C46 C45 -176.9(4)
C44 C45 C46 C41 1.1(7)
N9 C40 C47 C48 -179.7(4)
N8 C40 C47 C48 -0.8(6)
N9 C40 C47 C52 1.8(7)
N8 C40 C47 C52 -179.3(4)
C52 C47 C48 C49 1.3(8)
C40 C47 C48 C49 -177.2(4)
C47 C48 C49 C50 -0.2(8)
C48 C49 C50 C51 1.5(9)
C48 C49 C50 O1 -174.4(5)
C9 O1 C50 C49 -86.2(6)
C9 O1 C50 C51 97.9(6)
C49 C50 C51 C52 -4.1(9)
O1 C50 C51 C52 171.8(5)
C50 C51 C52 C47 5.2(9)
C48 C47 C52 C51 -3.8(8)
C40 C47 C52 C51 174.7(5)
N8 C39 C53 C54 -166.0(5)
N10 C39 C53 C54 13.8(7)
N8 C39 C53 C58 13.3(7)
N10 C39 C53 C58 -166.9(4)
C58 C53 C54 C55 -2.5(8)
C39 C53 C54 C55 176.9(5)
C53 C54 C55 C56 -1.0(9)
C54 C55 C56 O5 -176.6(5)
C54 C55 C56 C57 5.2(8)
C68 O5 C56 C55 -178.5(5)
C68 O5 C56 C57 -0.4(7)
C55 C56 C57 C58 -6.2(8)
O5 C56 C57 C58 175.8(5)
C56 C57 C58 C53 2.8(8)
C54 C53 C58 C57 1.5(8)
C39 C53 C58 C57 -177.9(5)
C29 O10 C59 C60 179.5(4)
C61 O9 C60 C59 175.1(5)
O10 C59 C60 O9 71.5(5)
C60 O9 C61 C62 168.3(7)
C63 O8 C62 C61 7.0(17)
O9 C61 C62 O8 59.0(13)
C64 O7 C65 C66 -39.4(19)
C67 O6 C66 C65 167.4(8)
O7 C65 C66 O6 -40.7(15)
C66 O6 C67 C68 -175.5(5)
C56 O5 C68 C67 -174.9(4)
O6 C67 C68 O5 -74.6(5)
C06 C01 C02 C03 0.0
C014 C01 C02 C03 179.6(8)
C01 C02 C03 C04 0.0
C02 C03 C04 C05 0.0
C03 C04 C05 C06 0.0
C04 C05 C06 C01 0.0
C04 C05 C06 C07 175.1(10)
C02 C01 C06 C05 0.0
C014 C01 C06 C05 -179.4(13)
C02 C01 C06 C07 -176.4(7)
C014 C01 C06 C07 4.2(12)
C05 C06 C07 C08 0.5(10)
C01 C06 C07 C08 176.1(4)
C05 C06 C07 C012 -179.0(5)
C01 C06 C07 C012 -3.4(9)
C012 C07 C08 C09 0.0
C06 C07 C08 C09 -179.6(8)
C07 C08 C09 C010 0.0
C08 C09 C010 C011 0.0
C09 C010 C011 C012 0.0
C010 C011 C012 C07 0.0
C010 C011 C012 C013 177.0(11)
C08 C07 C012 C011 0.0
C06 C07 C012 C011 179.5(9)
C08 C07 C012 C013 -177.7(9)
C06 C07 C012 C013 1.8(10)
C011 C012 C013 C014 -176.7(14)
C07 C012 C013 C014 1(2)
C02 C01 C014 C013 178.0(8)
C06 C01 C014 C013 -2.5(16)
C012 C013 C014 C01 -1(2)
C62 O8 C63 C64 173.3(12)
C65 O7 C64 C63 -172.7(11)
O8 C63 C64 O7 13.2(18)

loop_
_platon_squeeze_void_nr
_platon_squeeze_void_average_x
_platon_squeeze_void_average_y
_platon_squeeze_void_average_z
_platon_squeeze_void_volume
_platon_squeeze_void_count_electrons
_platon_squeeze_void_content
1 -0.007 0.028 0.029 2064 774 ' '
